data_4318152
loop_
_publ_author_name
'Dewain K. Garner'
'Russell A. Allred'
'Kyle J. Tubbs'
'Atta M. Arif'
'Lisa M. Berreau'

_publ_contact_author
;
        Berreau, Lisa M.
        Department of Chemistry and Biochemistry
        Utah State University
        Logan, UT 84321
        United States of America
;
_publ_contact_author_email berreau@cc.usu.edu
_publ_contact_author_fax '435 797-3390'
_publ_contact_author_phone '435 797-1625'
_publ_section_title
;
 Synthesis and Characterization of Mononuclear Zinc Aryloxide Complexes
 Supported by Nitrogen/Sulfur Ligands Possessing an Internal Hydrogen Bond
 Donor
;
_journal_name_full 'Inorganic Chemistry'
_journal_page_first 3533
_journal_page_last 3541
_journal_paper_doi 10.1021/ic020031q
_journal_volume 41
_journal_year 2002
_chemical_formula_sum 'C26 H40 Cl N3 O6 S2 Zn'
_chemical_formula_weight 655.55
_chemical_name_systematic
;
  ?
;
_space_group_IT_number 14
_symmetry_cell_setting monoclinic
_symmetry_space_group_name_Hall '-P 2yn'
_symmetry_space_group_name_H-M 'P 1 21/n 1'
_atom_sites_solution_hydrogens geom
_atom_sites_solution_primary direct
_atom_sites_solution_secondary difmap
_audit_creation_method SHELXL-97
_cell_angle_alpha 90.00
_cell_angle_beta 107.1365(9)
_cell_angle_gamma 90.00
_cell_formula_units_Z 4
_cell_length_a 13.0722(3)
_cell_length_b 13.2501(3)
_cell_length_c 18.3831(4)
_cell_measurement_reflns_used 6199
_cell_measurement_temperature 200(1)
_cell_measurement_theta_max 27.485
_cell_measurement_theta_min 1.018
_cell_volume 3042.74(12)
_computing_cell_refinement DENZO-SMN
_computing_data_collection 'Nonius COLLECT'
_computing_data_reduction DENZO-SMN
_computing_molecular_graphics 'WinGX, Ortep3'
_computing_structure_refinement 'SHELXL-97 (Sheldrick, 1997)'
_computing_structure_solution SIR97
_diffrn_ambient_temperature 200(1)
_diffrn_measured_fraction_theta_full 0.993
_diffrn_measured_fraction_theta_max 0.993
_diffrn_measurement_device_type 'Nonius KappaCCD Diffractometer'
_diffrn_measurement_method 'Phi plus Omega scan'
_diffrn_radiation_monochromator graphite
_diffrn_radiation_source 'fine-focus sealed tube'
_diffrn_radiation_type MoK\a
_diffrn_radiation_wavelength 0.71073
_diffrn_reflns_av_R_equivalents 0.0377
_diffrn_reflns_av_sigmaI/netI 0.0746
_diffrn_reflns_limit_h_max 16
_diffrn_reflns_limit_h_min -16
_diffrn_reflns_limit_k_max 17
_diffrn_reflns_limit_k_min -15
_diffrn_reflns_limit_l_max 23
_diffrn_reflns_limit_l_min -23
_diffrn_reflns_number 11638
_diffrn_reflns_theta_full 27.47
_diffrn_reflns_theta_max 27.47
_diffrn_reflns_theta_min 3.48
_diffrn_standards_decay_% <2.0
_exptl_absorpt_coefficient_mu 1.075
_exptl_absorpt_correction_T_max 0.9001
_exptl_absorpt_correction_T_min 0.7748
_exptl_absorpt_correction_type multi-scan
_exptl_absorpt_process_details 'DENZO-SMN (Otwinowski & Minor, 1997)'
_exptl_crystal_colour yellow
_exptl_crystal_density_diffrn 1.431
_exptl_crystal_density_method 'not measured'
_exptl_crystal_description prism
_exptl_crystal_F_000 1376
_exptl_crystal_size_max 0.25
_exptl_crystal_size_mid 0.25
_exptl_crystal_size_min 0.10
_refine_diff_density_max 0.770
_refine_diff_density_min -0.467
_refine_diff_density_rms 0.072
_refine_ls_extinction_method none
_refine_ls_goodness_of_fit_ref 1.042
_refine_ls_hydrogen_treatment mixed
_refine_ls_matrix_type full
_refine_ls_number_parameters 512
_refine_ls_number_reflns 6921
_refine_ls_number_restraints 0
_refine_ls_restrained_S_all 1.042
_refine_ls_R_factor_all 0.0887
_refine_ls_R_factor_gt 0.0442
_refine_ls_shift/su_max 0.001
_refine_ls_shift/su_mean 0.000
_refine_ls_structure_factor_coef Fsqd
_refine_ls_weighting_details 'calc w=1/[\s^2^(Fo^2^)+(0.0441P)^2^+0.4838P] where P=(Fo^2^+2Fc^2^)/3'
_refine_ls_weighting_scheme calc
_refine_ls_wR_factor_gt 0.0912
_refine_ls_wR_factor_ref 0.1063
_reflns_number_gt 4615
_reflns_number_total 6921
_reflns_threshold_expression >2sigma(I)
_cod_data_source_file ic020031q_2.cif
_cod_data_source_block usu046
_cod_depositor_comments
;
The following automatic conversions were performed:

'_exptl_absorpt_correction_type' value 'Multi-scan' changed to
'multi-scan' according to the built-in table from CIF Core dictionary
named 'cif_core.dic' version 2.4.1 from 2010-06-29.

Automatic conversion script
Id: cif_fix_values 1646 2011-03-28 12:23:43Z adriana 
;
_cod_original_sg_symbol_H-M 'P 21/n'
_cod_database_code 4318152

loop_
_symmetry_equiv_pos_as_xyz
'x, y, z'
'-x+1/2, y+1/2, -z+1/2'
'-x, -y, -z'
'x-1/2, -y-1/2, z-1/2'

loop_
_atom_site_label
_atom_site_type_symbol
_atom_site_fract_x
_atom_site_fract_y
_atom_site_fract_z
_atom_site_U_iso_or_equiv
_atom_site_adp_type
_atom_site_occupancy
_atom_site_symmetry_multiplicity
_atom_site_calc_flag
_atom_site_refinement_flags
_atom_site_disorder_assembly
_atom_site_disorder_group
Zn1 Zn 0.94398(2) 0.21634(2) 0.193697(17) 0.02727(11) Uani 1 1 d . . .
Cl1 Cl 0.41609(6) 0.26472(6) 0.06310(4) 0.0441(2) Uani 1 1 d . . .
S1 S 0.80850(6) 0.36327(5) 0.16248(4) 0.03701(19) Uani 1 1 d . . .
S2 S 1.01767(6) 0.24379(6) 0.33851(4) 0.03918(19) Uani 1 1 d . . .
O1 O 1.04665(15) 0.29200(14) 0.15569(10) 0.0346(5) Uani 1 1 d . . .
O2 O 1.44058(16) 0.59039(15) 0.26489(11) 0.0400(5) Uani 1 1 d . . .
O3 O 0.3984(3) 0.2041(2) 0.12107(17) 0.0915(10) Uani 1 1 d . . .
O4 O 0.3223(2) 0.2685(2) -0.00047(15) 0.0683(7) Uani 1 1 d . . .
O5 O 0.5024(2) 0.2246(2) 0.03938(15) 0.0779(9) Uani 1 1 d . . .
O6 O 0.4439(2) 0.36395(19) 0.09147(16) 0.0687(7) Uani 1 1 d . . .
N1 N 0.81098(17) 0.14119(16) 0.22390(12) 0.0292(5) Uani 1 1 d . . .
N2 N 0.88638(17) 0.11711(16) 0.09833(12) 0.0274(5) Uani 1 1 d . . .
N3 N 0.9729(2) 0.18983(19) 0.01897(14) 0.0347(6) Uani 1 1 d . . .
C1 C 0.6849(4) 0.4429(3) 0.0239(3) 0.0674(12) Uani 1 1 d . . .
C2 C 0.7593(4) 0.3578(3) 0.0589(2) 0.0535(9) Uani 1 1 d . . .
C3 C 0.7041(2) 0.3006(2) 0.19182(19) 0.0372(7) Uani 1 1 d . . .
C4 C 0.7059(2) 0.1868(2) 0.18336(19) 0.0365(7) Uani 1 1 d . . .
C5 C 1.0307(4) 0.4270(4) 0.4135(3) 0.0676(12) Uani 1 1 d . . .
C6 C 0.9510(3) 0.3500(3) 0.3699(2) 0.0477(8) Uani 1 1 d . . .
C7 C 0.9410(3) 0.1366(3) 0.35610(18) 0.0403(7) Uani 1 1 d . . .
C8 C 0.8253(3) 0.1370(3) 0.30702(17) 0.0368(7) Uani 1 1 d . . .
C9 C 0.8164(3) 0.0390(2) 0.19297(18) 0.0336(7) Uani 1 1 d . . .
C10 C 0.8239(2) 0.04246(19) 0.11283(16) 0.0312(6) Uani 1 1 d . . .
C11 C 0.7748(2) -0.0285(2) 0.06062(18) 0.0372(7) Uani 1 1 d . . .
C12 C 0.7896(3) -0.0236(2) -0.01162(18) 0.0417(8) Uani 1 1 d . . .
C13 C 0.8534(3) 0.0485(2) -0.02743(17) 0.0382(7) Uani 1 1 d . . .
C14 C 0.9050(2) 0.11934(19) 0.02922(15) 0.0306(6) Uani 1 1 d . . .
C15 C 1.0172(3) 0.1973(3) -0.04499(17) 0.0397(7) Uani 1 1 d . . .
C16 C 0.9714(3) 0.2830(2) -0.10056(18) 0.0489(8) Uani 1 1 d . . .
C17 C 0.8503(4) 0.2698(4) -0.1338(3) 0.0695(12) Uani 1 1 d . . .
C18 C 1.0240(6) 0.2766(5) -0.1642(3) 0.0777(14) Uani 1 1 d . . .
C19 C 0.9976(5) 0.3830(3) -0.0603(3) 0.0734(13) Uani 1 1 d . . .
C26 C 1.3553(2) 0.5813(2) 0.28066(17) 0.0346(7) Uani 1 1 d . . .
C23 C 1.2773(2) 0.5051(2) 0.24960(15) 0.0310(6) Uani 1 1 d . . .
C24 C 1.2913(2) 0.4339(2) 0.19708(17) 0.0379(7) Uani 1 1 d . . .
C25 C 1.2144(3) 0.3643(2) 0.16621(18) 0.0404(7) Uani 1 1 d . . .
C20 C 1.1189(2) 0.3619(2) 0.18619(14) 0.0278(6) Uani 1 1 d . . .
C21 C 1.1035(2) 0.4334(2) 0.23740(16) 0.0323(6) Uani 1 1 d . . .
C22 C 1.1812(2) 0.5038(2) 0.26889(16) 0.0331(7) Uani 1 1 d . . .
H1A H 0.617(4) 0.448(3) 0.044(2) 0.084(14) Uiso 1 1 d . . .
H1B H 0.727(3) 0.508(3) 0.040(2) 0.075(12) Uiso 1 1 d . . .
H1C H 0.675(3) 0.437(3) -0.030(2) 0.072(12) Uiso 1 1 d . . .
H2A H 0.820(3) 0.371(3) 0.041(2) 0.086(15) Uiso 1 1 d . . .
H2B H 0.726(3) 0.296(3) 0.042(2) 0.072(13) Uiso 1 1 d . . .
H3A H 0.638(2) 0.326(2) 0.1631(16) 0.039(8) Uiso 1 1 d . . .
H3B H 0.718(2) 0.320(2) 0.2467(18) 0.042(8) Uiso 1 1 d . . .
H3N H 0.999(2) 0.223(2) 0.0525(16) 0.022(8) Uiso 1 1 d . . .
H4A H 0.691(2) 0.172(2) 0.1322(16) 0.029(7) Uiso 1 1 d . . .
H4B H 0.651(2) 0.154(2) 0.2040(16) 0.042(8) Uiso 1 1 d . . .
H5A H 1.081(3) 0.393(3) 0.456(2) 0.064(12) Uiso 1 1 d . . .
H5B H 0.993(3) 0.494(3) 0.425(2) 0.097(15) Uiso 1 1 d . . .
H5C H 1.092(4) 0.446(4) 0.388(3) 0.124(18) Uiso 1 1 d . . .
H6A H 0.896(2) 0.380(2) 0.3236(16) 0.032(7) Uiso 1 1 d . . .
H6B H 0.908(3) 0.319(2) 0.3994(19) 0.051(10) Uiso 1 1 d . . .
H7A H 0.947(2) 0.1365(19) 0.4117(16) 0.028(7) Uiso 1 1 d . . .
H7B H 0.973(2) 0.080(2) 0.3469(17) 0.040(9) Uiso 1 1 d . . .
H8A H 0.786(2) 0.082(2) 0.3191(15) 0.036(8) Uiso 1 1 d . . .
H8B H 0.793(2) 0.191(2) 0.3180(15) 0.029(8) Uiso 1 1 d . . .
H9A H 0.876(2) 0.008(2) 0.2248(15) 0.031(8) Uiso 1 1 d . . .
H9B H 0.755(2) 0.007(2) 0.1925(16) 0.034(8) Uiso 1 1 d . . .
H11 H 0.735(3) -0.077(3) 0.0760(18) 0.053(10) Uiso 1 1 d . . .
H12 H 0.756(2) -0.068(2) -0.0489(17) 0.042(9) Uiso 1 1 d . . .
H13 H 0.866(2) 0.052(2) -0.0734(17) 0.039(9) Uiso 1 1 d . . .
H15A H 1.002(2) 0.130(2) -0.0733(16) 0.040(8) Uiso 1 1 d . . .
H15B H 1.093(3) 0.212(2) -0.0227(18) 0.043(9) Uiso 1 1 d . . .
H17A H 0.810(4) 0.268(3) -0.096(3) 0.104(17) Uiso 1 1 d . . .
H17B H 0.830(4) 0.202(4) -0.167(3) 0.108(17) Uiso 1 1 d . . .
H17C H 0.820(4) 0.324(4) -0.171(3) 0.103(15) Uiso 1 1 d . . .
H18A H 1.011(4) 0.214(3) -0.184(2) 0.079(16) Uiso 1 1 d . . .
H18B H 1.003(3) 0.328(3) -0.199(3) 0.086(14) Uiso 1 1 d . . .
H18C H 1.096(4) 0.284(3) -0.144(2) 0.080(16) Uiso 1 1 d . . .
H19A H 0.971(4) 0.390(3) -0.016(3) 0.093(15) Uiso 1 1 d . . .
H19B H 0.975(4) 0.436(4) -0.091(3) 0.101(16) Uiso 1 1 d . . .
H19C H 1.075(4) 0.390(3) -0.035(2) 0.081(15) Uiso 1 1 d . . .
H21 H 1.037(2) 0.438(2) 0.2446(16) 0.039(8) Uiso 1 1 d . . .
H22 H 1.170(3) 0.554(3) 0.304(2) 0.069(11) Uiso 1 1 d . . .
H24 H 1.362(2) 0.432(2) 0.1847(16) 0.044(9) Uiso 1 1 d . . .
H25 H 1.224(3) 0.316(3) 0.1315(19) 0.056(10) Uiso 1 1 d . . .
H26 H 1.334(2) 0.632(2) 0.3174(15) 0.032(7) Uiso 1 1 d . . .

loop_
_atom_site_aniso_label
_atom_site_aniso_U_11
_atom_site_aniso_U_22
_atom_site_aniso_U_33
_atom_site_aniso_U_23
_atom_site_aniso_U_13
_atom_site_aniso_U_12
Zn1 0.02633(18) 0.02518(16) 0.03083(18) -0.00094(13) 0.00926(13) -0.00135(13)
Cl1 0.0411(4) 0.0469(4) 0.0437(4) -0.0038(4) 0.0116(4) 0.0031(3)
S1 0.0363(4) 0.0299(4) 0.0422(4) 0.0013(3) 0.0075(3) 0.0050(3)
S2 0.0342(4) 0.0457(4) 0.0365(4) -0.0019(3) 0.0087(3) -0.0005(3)
O1 0.0357(11) 0.0378(11) 0.0323(10) -0.0066(9) 0.0129(9) -0.0113(9)
O2 0.0329(11) 0.0438(12) 0.0419(12) -0.0003(10) 0.0091(9) -0.0077(10)
O3 0.123(3) 0.083(2) 0.0738(19) 0.0245(16) 0.0387(19) -0.0076(19)
O4 0.0428(15) 0.0795(18) 0.0708(17) -0.0066(14) -0.0016(13) 0.0020(13)
O5 0.0533(16) 0.113(2) 0.0634(17) -0.0293(16) 0.0116(13) 0.0274(16)
O6 0.0602(16) 0.0533(15) 0.092(2) -0.0175(14) 0.0209(15) -0.0022(13)
N1 0.0274(12) 0.0285(12) 0.0325(12) -0.0009(10) 0.0100(10) 0.0002(10)
N2 0.0270(12) 0.0241(11) 0.0302(12) 0.0016(9) 0.0067(10) 0.0023(9)
N3 0.0432(15) 0.0339(14) 0.0264(13) -0.0058(12) 0.0092(12) -0.0086(12)
C1 0.080(3) 0.059(3) 0.050(2) 0.012(2) 0.000(2) 0.015(2)
C2 0.061(3) 0.053(2) 0.043(2) 0.0052(17) 0.0107(19) 0.010(2)
C3 0.0273(16) 0.0384(17) 0.0434(18) -0.0048(15) 0.0067(14) 0.0057(13)
C4 0.0256(16) 0.0400(17) 0.0445(18) -0.0084(15) 0.0112(14) -0.0028(13)
C5 0.089(3) 0.064(3) 0.058(3) -0.015(2) 0.034(3) -0.025(3)
C6 0.051(2) 0.052(2) 0.0432(19) -0.0101(17) 0.0192(18) -0.0032(18)
C7 0.047(2) 0.0449(19) 0.0304(17) 0.0060(15) 0.0141(14) 0.0044(16)
C8 0.0415(18) 0.0352(17) 0.0399(18) 0.0022(14) 0.0217(15) -0.0030(15)
C9 0.0313(16) 0.0250(14) 0.0458(18) -0.0005(13) 0.0136(15) -0.0043(13)
C10 0.0283(15) 0.0261(14) 0.0378(16) -0.0018(12) 0.0076(13) 0.0017(12)
C11 0.0367(17) 0.0286(15) 0.0462(18) -0.0071(14) 0.0119(15) -0.0041(13)
C12 0.0400(18) 0.0350(16) 0.0442(19) -0.0137(15) 0.0030(15) -0.0040(14)
C13 0.0480(19) 0.0332(16) 0.0296(16) -0.0044(13) 0.0058(14) 0.0034(14)
C14 0.0330(15) 0.0257(14) 0.0305(15) 0.0004(12) 0.0051(12) 0.0066(12)
C15 0.045(2) 0.0445(19) 0.0328(16) -0.0007(14) 0.0159(15) 0.0033(15)
C16 0.065(2) 0.0493(19) 0.0377(17) 0.0103(15) 0.0226(16) 0.0066(17)
C17 0.066(3) 0.078(3) 0.055(2) 0.025(2) 0.005(2) 0.019(2)
C18 0.100(5) 0.094(4) 0.051(3) 0.020(3) 0.040(3) 0.012(4)
C19 0.104(4) 0.046(2) 0.076(3) 0.014(2) 0.036(3) 0.000(2)
C26 0.0328(17) 0.0362(16) 0.0337(16) 0.0068(14) 0.0078(13) -0.0040(13)
C23 0.0327(15) 0.0313(14) 0.0279(14) 0.0018(12) 0.0073(12) -0.0047(12)
C24 0.0323(17) 0.0414(17) 0.0431(17) -0.0012(14) 0.0160(14) -0.0041(14)
C25 0.0410(18) 0.0411(17) 0.0434(18) -0.0111(15) 0.0192(15) -0.0067(15)
C20 0.0268(14) 0.0308(14) 0.0244(13) 0.0028(12) 0.0057(11) -0.0035(12)
C21 0.0282(16) 0.0345(15) 0.0359(16) 0.0031(13) 0.0119(13) -0.0035(13)
C22 0.0395(17) 0.0335(15) 0.0291(15) 0.0003(13) 0.0146(13) -0.0042(13)

loop_
_atom_type_symbol
_atom_type_description
_atom_type_scat_dispersion_real
_atom_type_scat_dispersion_imag
_atom_type_scat_source
C C 0.0033 0.0016 'International Tables Vol C Tables 4.2.6.8 and 6.1.1.4'
H H 0.0000 0.0000 'International Tables Vol C Tables 4.2.6.8 and 6.1.1.4'
N N 0.0061 0.0033 'International Tables Vol C Tables 4.2.6.8 and 6.1.1.4'
O O 0.0106 0.0060 'International Tables Vol C Tables 4.2.6.8 and 6.1.1.4'
S S 0.1246 0.1234 'International Tables Vol C Tables 4.2.6.8 and 6.1.1.4'
Cl Cl 0.1484 0.1585 'International Tables Vol C Tables 4.2.6.8 and 6.1.1.4'
Zn Zn 0.2839 1.4301 'International Tables Vol C Tables 4.2.6.8 and 6.1.1.4'

loop_
_geom_angle_atom_site_label_1
_geom_angle_atom_site_label_2
_geom_angle_atom_site_label_3
_geom_angle
_geom_angle_site_symmetry_1
_geom_angle_site_symmetry_3
_geom_angle_publ_flag
O1 Zn1 N2 97.73(8) . . ?
O1 Zn1 N1 172.13(8) . . ?
N2 Zn1 N1 79.42(8) . . ?
O1 Zn1 O2 92.23(8) . 2_745 ?
N2 Zn1 O2 81.91(8) . 2_745 ?
N1 Zn1 O2 94.61(8) . 2_745 ?
O1 Zn1 S2 102.07(6) . . ?
N2 Zn1 S2 150.05(6) . . ?
N1 Zn1 S2 83.48(6) . . ?
O2 Zn1 S2 75.12(5) 2_745 . ?
O1 Zn1 S1 91.83(6) . . ?
N2 Zn1 S1 103.20(6) . . ?
N1 Zn1 S1 81.76(6) . . ?
O2 Zn1 S1 172.98(6) 2_745 . ?
S2 Zn1 S1 98.42(3) . . ?
O3 Cl1 O6 109.34(19) . . ?
O3 Cl1 O4 110.36(19) . . ?
O6 Cl1 O4 109.52(16) . . ?
O3 Cl1 O5 109.9(2) . . ?
O6 Cl1 O5 108.47(17) . . ?
O4 Cl1 O5 109.23(16) . . ?
C3 S1 C2 103.18(19) . . ?
C3 S1 Zn1 96.64(10) . . ?
C2 S1 Zn1 102.15(12) . . ?
C7 S2 C6 101.80(17) . . ?
C7 S2 Zn1 90.89(11) . . ?
C6 S2 Zn1 111.46(12) . . ?
C20 O1 Zn1 133.19(17) . . ?
C26 O2 Zn1 124.0(2) . 2_755 ?
C9 N1 C8 110.8(2) . . ?
C9 N1 C4 108.8(2) . . ?
C8 N1 C4 110.4(2) . . ?
C9 N1 Zn1 100.72(17) . . ?
C8 N1 Zn1 113.91(17) . . ?
C4 N1 Zn1 111.73(18) . . ?
C10 N2 C14 118.8(2) . . ?
C10 N2 Zn1 111.89(17) . . ?
C14 N2 Zn1 129.30(18) . . ?
C14 N3 C15 126.7(3) . . ?
C14 N3 H3N 117(2) . . ?
C15 N3 H3N 115(2) . . ?
C2 C1 H1A 114(2) . . ?
C2 C1 H1B 107(2) . . ?
H1A C1 H1B 107(3) . . ?
C2 C1 H1C 104(2) . . ?
H1A C1 H1C 120(3) . . ?
H1B C1 H1C 105(3) . . ?
C1 C2 S1 113.7(3) . . ?
C1 C2 H2A 102(3) . . ?
S1 C2 H2A 106(2) . . ?
C1 C2 H2B 110(2) . . ?
S1 C2 H2B 111(2) . . ?
H2A C2 H2B 114(4) . . ?
C4 C3 S1 113.0(2) . . ?
C4 C3 H3A 109.6(18) . . ?
S1 C3 H3A 108.8(19) . . ?
C4 C3 H3B 110.5(17) . . ?
S1 C3 H3B 104.7(17) . . ?
H3A C3 H3B 110(2) . . ?
N1 C4 C3 113.1(2) . . ?
N1 C4 H4A 108.1(17) . . ?
C3 C4 H4A 107.8(17) . . ?
N1 C4 H4B 107.3(17) . . ?
C3 C4 H4B 110.6(17) . . ?
H4A C4 H4B 110(2) . . ?
C6 C5 H5A 108(2) . . ?
C6 C5 H5B 112(2) . . ?
H5A C5 H5B 117(3) . . ?
C6 C5 H5C 115(3) . . ?
H5A C5 H5C 93(3) . . ?
H5B C5 H5C 110(4) . . ?
C5 C6 S2 111.6(3) . . ?
C5 C6 H6A 112.7(16) . . ?
S2 C6 H6A 108.8(15) . . ?
C5 C6 H6B 114.0(19) . . ?
S2 C6 H6B 105(2) . . ?
H6A C6 H6B 104(2) . . ?
C8 C7 S2 113.4(2) . . ?
C8 C7 H7A 112.0(16) . . ?
S2 C7 H7A 107.4(15) . . ?
C8 C7 H7B 109(2) . . ?
S2 C7 H7B 108(2) . . ?
H7A C7 H7B 107(2) . . ?
N1 C8 C7 114.4(3) . . ?
N1 C8 H8A 110.8(17) . . ?
C7 C8 H8A 111.5(17) . . ?
N1 C8 H8B 106.3(18) . . ?
C7 C8 H8B 108.8(18) . . ?
H8A C8 H8B 104(3) . . ?
N1 C9 C10 111.8(2) . . ?
N1 C9 H9A 107.0(17) . . ?
C10 C9 H9A 110.3(17) . . ?
N1 C9 H9B 106.8(18) . . ?
C10 C9 H9B 108.6(18) . . ?
H9A C9 H9B 112(2) . . ?
N2 C10 C11 123.4(3) . . ?
N2 C10 C9 115.5(2) . . ?
C11 C10 C9 121.0(3) . . ?
C10 C11 C12 118.0(3) . . ?
C10 C11 H11 117(2) . . ?
C12 C11 H11 125(2) . . ?
C13 C12 C11 120.2(3) . . ?
C13 C12 H12 119.2(19) . . ?
C11 C12 H12 120.6(19) . . ?
C12 C13 C14 119.9(3) . . ?
C12 C13 H13 122.1(19) . . ?
C14 C13 H13 118.0(19) . . ?
N3 C14 N2 117.0(2) . . ?
N3 C14 C13 123.4(3) . . ?
N2 C14 C13 119.6(3) . . ?
N3 C15 C16 114.8(3) . . ?
N3 C15 H15A 106.7(17) . . ?
C16 C15 H15A 109.4(16) . . ?
N3 C15 H15B 105.6(19) . . ?
C16 C15 H15B 106.8(18) . . ?
H15A C15 H15B 114(2) . . ?
C19 C16 C18 109.7(4) . . ?
C19 C16 C15 109.7(3) . . ?
C18 C16 C15 107.2(3) . . ?
C19 C16 C17 110.8(4) . . ?
C18 C16 C17 109.6(4) . . ?
C15 C16 C17 109.8(3) . . ?
C16 C17 H17A 115(3) . . ?
C16 C17 H17B 112(3) . . ?
H17A C17 H17B 107(4) . . ?
C16 C17 H17C 110(3) . . ?
H17A C17 H17C 108(4) . . ?
H17B C17 H17C 104(4) . . ?
C16 C18 H18A 107(3) . . ?
C16 C18 H18B 113(3) . . ?
H18A C18 H18B 114(4) . . ?
C16 C18 H18C 109(3) . . ?
H18A C18 H18C 108(4) . . ?
H18B C18 H18C 106(4) . . ?
C16 C19 H19A 114(3) . . ?
C16 C19 H19B 113(3) . . ?
H19A C19 H19B 109(4) . . ?
C16 C19 H19C 112(3) . . ?
H19A C19 H19C 99(4) . . ?
H19B C19 H19C 109(4) . . ?
O2 C26 C23 124.1(3) . . ?
O2 C26 H26 120.8(15) . . ?
C23 C26 H26 115.1(15) . . ?
C24 C23 C22 118.3(3) . . ?
C24 C23 C26 122.0(3) . . ?
C22 C23 C26 119.6(3) . . ?
C25 C24 C23 120.9(3) . . ?
C25 C24 H24 120.3(17) . . ?
C23 C24 H24 118.7(17) . . ?
C24 C25 C20 120.8(3) . . ?
C24 C25 H25 121(2) . . ?
C20 C25 H25 118(2) . . ?
O1 C20 C21 122.4(3) . . ?
O1 C20 C25 118.9(2) . . ?
C21 C20 C25 118.7(3) . . ?
C22 C21 C20 120.6(3) . . ?
C22 C21 H21 120.3(18) . . ?
C20 C21 H21 118.5(18) . . ?
C21 C22 C23 120.6(3) . . ?
C21 C22 H22 121(2) . . ?
C23 C22 H22 119(2) . . ?

loop_
_geom_bond_atom_site_label_1
_geom_bond_atom_site_label_2
_geom_bond_distance
_geom_bond_site_symmetry_2
_geom_bond_publ_flag
Zn1 O1 1.9615(19) . ?
Zn1 N2 2.143(2) . ?
Zn1 N1 2.212(2) . ?
Zn1 O2 2.2283(19) 2_745 ?
Zn1 S2 2.5760(8) . ?
Zn1 S1 2.5801(8) . ?
Cl1 O3 1.407(3) . ?
Cl1 O6 1.422(3) . ?
Cl1 O4 1.423(2) . ?
Cl1 O5 1.427(3) . ?
S1 C3 1.810(3) . ?
S1 C2 1.822(4) . ?
S2 C7 1.821(3) . ?
S2 C6 1.836(3) . ?
O1 C20 1.324(3) . ?
O2 C26 1.238(3) . ?
O2 Zn1 2.228(2) 2_755 ?
N1 C9 1.479(4) . ?
N1 C8 1.485(4) . ?
N1 C4 1.485(4) . ?
N2 C10 1.358(3) . ?
N2 C14 1.363(3) . ?
N3 C14 1.340(4) . ?
N3 C15 1.459(4) . ?
N3 H3N 0.76(3) . ?
C1 C2 1.504(5) . ?
C1 H1A 1.07(4) . ?
C1 H1B 1.02(4) . ?
C1 H1C 0.96(4) . ?
C2 H2A 0.96(4) . ?
C2 H2B 0.94(4) . ?
C3 C4 1.516(4) . ?
C3 H3A 0.93(3) . ?
C3 H3B 1.00(3) . ?
C4 H4A 0.92(3) . ?
C4 H4B 1.01(3) . ?
C5 C6 1.508(5) . ?
C5 H5A 0.97(4) . ?
C5 H5B 1.07(5) . ?
C5 H5C 1.07(6) . ?
C6 H6A 1.02(3) . ?
C6 H6B 0.98(4) . ?
C7 C8 1.516(4) . ?
C7 H7A 1.00(3) . ?
C7 H7B 0.90(3) . ?
C8 H8A 0.95(3) . ?
C8 H8B 0.88(3) . ?
C9 C10 1.506(4) . ?
C9 H9A 0.93(3) . ?
C9 H9B 0.90(3) . ?
C10 C11 1.362(4) . ?
C11 C12 1.399(4) . ?
C11 H11 0.92(3) . ?
C12 C13 1.355(4) . ?
C12 H12 0.91(3) . ?
C13 C14 1.416(4) . ?
C13 H13 0.91(3) . ?
C15 C16 1.526(4) . ?
C15 H15A 1.03(3) . ?
C15 H15B 0.97(3) . ?
C16 C19 1.507(6) . ?
C16 C18 1.524(6) . ?
C16 C17 1.529(6) . ?
C17 H17A 0.98(5) . ?
C17 H17B 1.08(5) . ?
C17 H17C 0.99(5) . ?
C18 H18A 0.90(4) . ?
C18 H18B 0.92(5) . ?
C18 H18C 0.91(5) . ?
C19 H19A 0.98(5) . ?
C19 H19B 0.90(5) . ?
C19 H19C 0.99(4) . ?
C26 C23 1.429(4) . ?
C26 H26 1.05(3) . ?
C23 C24 1.400(4) . ?
C23 C22 1.403(4) . ?
C24 C25 1.359(4) . ?
C24 H24 1.01(3) . ?
C25 C20 1.401(4) . ?
C25 H25 0.94(3) . ?
C20 C21 1.391(4) . ?
C21 C22 1.375(4) . ?
C21 H21 0.92(3) . ?
C22 H22 0.97(4) . ?

loop_
_geom_hbond_atom_site_label_D
_geom_hbond_atom_site_label_H
_geom_hbond_atom_site_label_A
_geom_hbond_distance_DH
_geom_hbond_distance_HA
_geom_hbond_distance_DA
_geom_hbond_angle_DHA
_geom_hbond_site_symmetry_A
N3 H3N O1 0.76(3) 2.03(3) 2.766(3) 166(3) .

loop_
_geom_torsion_atom_site_label_1
_geom_torsion_atom_site_label_2
_geom_torsion_atom_site_label_3
_geom_torsion_atom_site_label_4
_geom_torsion
_geom_torsion_site_symmetry_1
_geom_torsion_site_symmetry_2
_geom_torsion_site_symmetry_3
_geom_torsion_site_symmetry_4
_geom_torsion_publ_flag
O1 Zn1 S1 C3 177.76(12) . . . . ?
N2 Zn1 S1 C3 79.38(12) . . . . ?
N1 Zn1 S1 C3 2.35(12) . . . . ?
O2 Zn1 S1 C3 -56.9(5) 2_745 . . . ?
S2 Zn1 S1 C3 -79.75(11) . . . . ?
O1 Zn1 S1 C2 72.70(17) . . . . ?
N2 Zn1 S1 C2 -25.68(17) . . . . ?
N1 Zn1 S1 C2 -102.71(17) . . . . ?
O2 Zn1 S1 C2 -162.0(5) 2_745 . . . ?
S2 Zn1 S1 C2 175.19(16) . . . . ?
O1 Zn1 S2 C7 -161.77(13) . . . . ?
N2 Zn1 S2 C7 -31.48(17) . . . . ?
N1 Zn1 S2 C7 23.88(13) . . . . ?
O2 Zn1 S2 C7 -72.67(13) 2_745 . . . ?
S1 Zn1 S2 C7 104.52(12) . . . . ?
O1 Zn1 S2 C6 95.18(14) . . . . ?
N2 Zn1 S2 C6 -134.53(18) . . . . ?
N1 Zn1 S2 C6 -79.17(14) . . . . ?
O2 Zn1 S2 C6 -175.72(14) 2_745 . . . ?
S1 Zn1 S2 C6 1.47(13) . . . . ?
N2 Zn1 O1 C20 -174.2(2) . . . . ?
N1 Zn1 O1 C20 117.6(6) . . . . ?
O2 Zn1 O1 C20 -92.1(2) 2_745 . . . ?
S2 Zn1 O1 C20 -16.8(2) . . . . ?
S1 Zn1 O1 C20 82.2(2) . . . . ?
O1 Zn1 N1 C9 103.7(6) . . . . ?
N2 Zn1 N1 C9 34.35(17) . . . . ?
O2 Zn1 N1 C9 -46.53(17) 2_745 . . . ?
S2 Zn1 N1 C9 -120.95(17) . . . . ?
S1 Zn1 N1 C9 139.52(17) . . . . ?
O1 Zn1 N1 C8 -137.6(5) . . . . ?
N2 Zn1 N1 C8 153.0(2) . . . . ?
O2 Zn1 N1 C8 72.1(2) 2_745 . . . ?
S2 Zn1 N1 C8 -2.29(19) . . . . ?
S1 Zn1 N1 C8 -101.81(19) . . . . ?
O1 Zn1 N1 C4 -11.6(7) . . . . ?
N2 Zn1 N1 C4 -80.99(19) . . . . ?
O2 Zn1 N1 C4 -161.86(18) 2_745 . . . ?
S2 Zn1 N1 C4 123.71(18) . . . . ?
S1 Zn1 N1 C4 24.18(17) . . . . ?
O1 Zn1 N2 C10 170.23(17) . . . . ?
N1 Zn1 N2 C10 -17.20(17) . . . . ?
O2 Zn1 N2 C10 79.07(18) 2_745 . . . ?
S2 Zn1 N2 C10 39.1(2) . . . . ?
S1 Zn1 N2 C10 -96.04(17) . . . . ?
O1 Zn1 N2 C14 -9.0(2) . . . . ?
N1 Zn1 N2 C14 163.6(2) . . . . ?
O2 Zn1 N2 C14 -100.1(2) 2_745 . . . ?
S2 Zn1 N2 C14 -140.13(18) . . . . ?
S1 Zn1 N2 C14 84.8(2) . . . . ?
C3 S1 C2 C1 85.5(4) . . . . ?
Zn1 S1 C2 C1 -174.6(3) . . . . ?
C2 S1 C3 C4 75.5(3) . . . . ?
Zn1 S1 C3 C4 -28.7(2) . . . . ?
C9 N1 C4 C3 -161.9(3) . . . . ?
C8 N1 C4 C3 76.3(3) . . . . ?
Zn1 N1 C4 C3 -51.6(3) . . . . ?
S1 C3 C4 N1 55.1(3) . . . . ?
C7 S2 C6 C5 139.1(3) . . . . ?
Zn1 S2 C6 C5 -125.2(3) . . . . ?
C6 S2 C7 C8 65.0(3) . . . . ?
Zn1 S2 C7 C8 -47.1(2) . . . . ?
C9 N1 C8 C7 85.0(3) . . . . ?
C4 N1 C8 C7 -154.4(3) . . . . ?
Zn1 N1 C8 C7 -27.7(3) . . . . ?
S2 C7 C8 N1 56.0(3) . . . . ?
C8 N1 C9 C10 -168.8(2) . . . . ?
C4 N1 C9 C10 69.7(3) . . . . ?
Zn1 N1 C9 C10 -47.9(3) . . . . ?
C14 N2 C10 C11 -2.8(4) . . . . ?
Zn1 N2 C10 C11 177.9(2) . . . . ?
C14 N2 C10 C9 174.0(2) . . . . ?
Zn1 N2 C10 C9 -5.3(3) . . . . ?
N1 C9 C10 N2 38.8(3) . . . . ?
N1 C9 C10 C11 -144.3(3) . . . . ?
N2 C10 C11 C12 -0.3(4) . . . . ?
C9 C10 C11 C12 -176.9(3) . . . . ?
C10 C11 C12 C13 1.8(5) . . . . ?
C11 C12 C13 C14 -0.3(5) . . . . ?
C15 N3 C14 N2 170.2(3) . . . . ?
C15 N3 C14 C13 -9.5(5) . . . . ?
C10 N2 C14 N3 -175.5(2) . . . . ?
Zn1 N2 C14 N3 3.7(4) . . . . ?
C10 N2 C14 C13 4.3(4) . . . . ?
Zn1 N2 C14 C13 -176.60(19) . . . . ?
C12 C13 C14 N3 177.0(3) . . . . ?
C12 C13 C14 N2 -2.8(4) . . . . ?
C14 N3 C15 C16 107.3(4) . . . . ?
N3 C15 C16 C19 62.8(4) . . . . ?
N3 C15 C16 C18 -178.2(4) . . . . ?
N3 C15 C16 C17 -59.2(4) . . . . ?
Zn1 O2 C26 C23 175.03(19) 2_755 . . . ?
O2 C26 C23 C24 -0.8(4) . . . . ?
O2 C26 C23 C22 -177.5(3) . . . . ?
C22 C23 C24 C25 -0.8(4) . . . . ?
C26 C23 C24 C25 -177.6(3) . . . . ?
C23 C24 C25 C20 -0.1(5) . . . . ?
Zn1 O1 C20 C21 -34.0(4) . . . . ?
Zn1 O1 C20 C25 146.1(2) . . . . ?
C24 C25 C20 O1 -179.0(3) . . . . ?
C24 C25 C20 C21 1.1(4) . . . . ?
O1 C20 C21 C22 178.8(2) . . . . ?
C25 C20 C21 C22 -1.3(4) . . . . ?
C20 C21 C22 C23 0.4(4) . . . . ?
C24 C23 C22 C21 0.7(4) . . . . ?
C26 C23 C22 C21 177.5(3) . . . . ?
